data_4304389
loop_
_publ_author_name
'Ying Yang'
'Thomas Schulz'
'Michael John'
'Arne Ringe'
'Herbert W. Roesky'
'Dietmar Stalke'
'J\"org Magull'
'Hongqi Ye'

_publ_contact_author 'Prof. Dr. Dietmar Stalke; Prof. Dr. Herbert Roesky'
_publ_contact_author_email 'dstalke@chemie.uni-goettingen.de, hroesky@gwdg.de'
_publ_section_title
;
Synthesis, Characterization, and Reaction of Aluminum Halide Amides
Supported by a Bulky \b-Diketiminato Ligand
;
_journal_name_full 'Inorganic Chemistry'
_journal_page_first 2585
_journal_page_last 2592
_journal_paper_doi 10.1021/ic701896r
_journal_volume 47
_journal_year 2008
_chemical_formula_sum 'C31 H47 Al Cl N3'
_chemical_formula_weight 524.15
_chemical_name_systematic
; 
 ? 
;
_space_group_IT_number 2
_symmetry_cell_setting triclinic
_symmetry_space_group_name_Hall '-P 1'
_symmetry_space_group_name_H-M 'P -1'
_atom_sites_solution_hydrogens geom
_atom_sites_solution_primary direct
_atom_sites_solution_secondary difmap
_audit_creation_method SHELXL-97
_cell_angle_alpha 66.4120(10)
_cell_angle_beta 72.1260(10)
_cell_angle_gamma 72.6120(10)
_cell_formula_units_Z 2
_cell_length_a 10.5043(8)
_cell_length_b 12.3521(10)
_cell_length_c 13.4442(11)
_cell_measurement_reflns_used 9662
_cell_measurement_temperature 100(2)
_cell_measurement_theta_max 26.3605
_cell_measurement_theta_min 2.3245
_cell_volume 1490.2(2)
_computing_cell_refinement 'SAINT V7.23A'
_computing_data_collection 'APEX2 v2.1.0'
_computing_data_reduction 'SAINT V7.23A'
_computing_molecular_graphics 'XP in SHELXTL ver. 6.12'
_computing_publication_material 'XP in SHELXTL ver. 6.12'
_computing_structure_refinement 'SHELXL in SHELXTL ver. 6.12'
_computing_structure_solution 'SHELXS in SHELXTL ver. 6.12'
_diffrn_ambient_temperature 100(2)
_diffrn_measured_fraction_theta_full 0.996
_diffrn_measured_fraction_theta_max 0.996
_diffrn_measurement_device_type 'Bruker TXS-Mo rotating anode with APEX II detector'
_diffrn_measurement_method 'omega scans'
_diffrn_radiation_monochromator 'INCOATEC Helios mirror optics'
_diffrn_radiation_source 'Bruker TXS-Mo rotating anode'
_diffrn_radiation_type MoK\a
_diffrn_radiation_wavelength 0.71073
_diffrn_reflns_av_R_equivalents 0.0309
_diffrn_reflns_av_sigmaI/netI 0.0237
_diffrn_reflns_limit_h_max 13
_diffrn_reflns_limit_h_min -12
_diffrn_reflns_limit_k_max 15
_diffrn_reflns_limit_k_min -13
_diffrn_reflns_limit_l_max 16
_diffrn_reflns_limit_l_min 0
_diffrn_reflns_number 27557
_diffrn_reflns_theta_full 26.41
_diffrn_reflns_theta_max 26.41
_diffrn_reflns_theta_min 1.69
_exptl_absorpt_coefficient_mu 0.181
_exptl_absorpt_correction_T_max 0.99
_exptl_absorpt_correction_T_min 0.731553
_exptl_absorpt_correction_type empirical
_exptl_absorpt_process_details SADABS-2004/1
_exptl_crystal_colour colourless
_exptl_crystal_density_diffrn 1.168
_exptl_crystal_density_method 'not measured'
_exptl_crystal_description plate
_exptl_crystal_F_000 568
_exptl_crystal_size_max 0.2
_exptl_crystal_size_mid 0.1
_exptl_crystal_size_min 0.05
_refine_diff_density_max 0.503
_refine_diff_density_min -0.289
_refine_diff_density_rms 0.052
_refine_ls_extinction_method none
_refine_ls_goodness_of_fit_ref 1.034
_refine_ls_hydrogen_treatment mixed
_refine_ls_matrix_type full
_refine_ls_number_parameters 337
_refine_ls_number_reflns 6084
_refine_ls_number_restraints 0
_refine_ls_restrained_S_all 1.034
_refine_ls_R_factor_all 0.0502
_refine_ls_R_factor_gt 0.0394
_refine_ls_shift/su_max 0.001
_refine_ls_shift/su_mean 0.000
_refine_ls_structure_factor_coef Fsqd
_refine_ls_weighting_details 'calc w=1/[\s^2^(Fo^2^)+(0.0588P)^2^+0.7810P] where P=(Fo^2^+2Fc^2^)/3'
_refine_ls_weighting_scheme calc
_refine_ls_wR_factor_gt 0.1026
_refine_ls_wR_factor_ref 0.1098
_reflns_number_gt 5102
_reflns_number_total 6084
_reflns_threshold_expression >2sigma(I)
_cod_data_source_file ic701896r-file002_1.cif
_cod_data_source_block LAl(Cl)NMe2
_cod_database_code 4304389

loop_
_symmetry_equiv_pos_as_xyz
'x, y, z'
'-x, -y, -z'

loop_
_atom_site_label
_atom_site_type_symbol
_atom_site_fract_x
_atom_site_fract_y
_atom_site_fract_z
_atom_site_U_iso_or_equiv
_atom_site_adp_type
_atom_site_occupancy
_atom_site_symmetry_multiplicity
_atom_site_calc_flag
_atom_site_refinement_flags
_atom_site_disorder_assembly
_atom_site_disorder_group
Cl1 Cl 0.19375(4) 0.67044(4) 0.44322(3) 0.02281(11) Uani 1 1 d . . .
Al1 Al 0.15621(5) 0.76279(4) 0.27955(4) 0.01674(12) Uani 1 1 d . . .
N2 N 0.20727(13) 0.91611(12) 0.21166(11) 0.0161(3) Uani 1 1 d . . .
N1 N 0.28707(13) 0.69073(12) 0.17969(11) 0.0166(3) Uani 1 1 d . . .
C11 C 0.26980(17) 0.47987(15) 0.22368(14) 0.0195(3) Uani 1 1 d . . .
C4 C 0.33122(16) 0.75696(15) 0.07406(13) 0.0179(3) Uani 1 1 d . . .
C18 C 0.16749(16) 0.99389(14) 0.27808(13) 0.0174(3) Uani 1 1 d . . .
C3 C 0.31116(16) 0.88264(14) 0.03771(13) 0.0187(3) Uani 1 1 d . . .
H3 H 0.3317 0.9226 -0.0404 0.022 Uiso 1 1 calc R . .
C23 C 0.25294(16) 0.97817(14) 0.34755(13) 0.0187(3) Uani 1 1 d . . .
C6 C 0.34369(16) 0.56205(14) 0.21513(13) 0.0175(3) Uani 1 1 d . . .
C2 C 0.26404(15) 0.95627(14) 0.10382(13) 0.0173(3) Uani 1 1 d . . .
C12 C 0.12994(17) 0.51959(15) 0.19516(15) 0.0226(4) Uani 1 1 d . . .
H12 H 0.1071 0.6098 0.1670 0.027 Uiso 1 1 calc R . .
C9 C 0.45365(18) 0.31658(16) 0.28780(15) 0.0256(4) Uani 1 1 d . . .
H9 H 0.4913 0.2326 0.3129 0.031 Uiso 1 1 calc R . .
C7 C 0.47261(16) 0.52219(15) 0.24266(14) 0.0201(3) Uani 1 1 d . . .
C19 C 0.04309(16) 1.07837(14) 0.27630(14) 0.0193(3) Uani 1 1 d . . .
C22 C 0.20929(17) 1.04650(15) 0.41687(14) 0.0216(3) Uani 1 1 d . . .
H22 H 0.2659 1.0375 0.4640 0.026 Uiso 1 1 calc R . .
C10 C 0.32701(18) 0.35693(15) 0.26084(14) 0.0234(4) Uani 1 1 d . . .
H10 H 0.2779 0.3001 0.2677 0.028 Uiso 1 1 calc R . .
C21 C 0.08542(18) 1.12747(15) 0.41904(14) 0.0234(4) Uani 1 1 d . . .
H21 H 0.0563 1.1716 0.4687 0.028 Uiso 1 1 calc R . .
C24 C -0.04987(16) 1.10249(15) 0.19934(14) 0.0209(3) Uani 1 1 d . . .
H24 H -0.0074 1.0482 0.1541 0.025 Uiso 1 1 calc R . .
C27 C 0.39153(16) 0.89251(15) 0.34480(14) 0.0210(3) Uani 1 1 d . . .
H27 H 0.3847 0.8243 0.3258 0.025 Uiso 1 1 calc R . .
C8 C 0.52550(18) 0.39893(16) 0.27812(15) 0.0247(4) Uani 1 1 d . . .
H8 H 0.6130 0.3705 0.2961 0.030 Uiso 1 1 calc R . .
C20 C 0.00446(17) 1.14351(15) 0.34834(15) 0.0223(4) Uani 1 1 d . . .
H20 H -0.0796 1.2004 0.3489 0.027 Uiso 1 1 calc R . .
C5 C 0.40883(18) 0.69590(16) -0.01047(14) 0.0239(4) Uani 1 1 d . . .
H5A H 0.4963 0.6475 0.0087 0.036 Uiso 1 1 calc R . .
H5B H 0.4256 0.7571 -0.0844 0.036 Uiso 1 1 calc R . .
H5C H 0.3551 0.6434 -0.0106 0.036 Uiso 1 1 calc R . .
C15 C 0.55509(17) 0.60817(16) 0.23681(15) 0.0236(4) Uani 1 1 d . . .
H15 H 0.4996 0.6920 0.2139 0.028 Uiso 1 1 calc R . .
C25 C -0.19083(17) 1.07434(17) 0.26613(16) 0.0268(4) Uani 1 1 d . . .
H25A H -0.1800 0.9901 0.3156 0.040 Uiso 1 1 calc R . .
H25B H -0.2477 1.0875 0.2150 0.040 Uiso 1 1 calc R . .
H25C H -0.2347 1.1275 0.3104 0.040 Uiso 1 1 calc R . .
C1 C 0.28251(18) 1.08521(15) 0.04564(14) 0.0224(4) Uani 1 1 d . . .
H1A H 0.2156 1.1301 -0.0014 0.034 Uiso 1 1 calc R . .
H1B H 0.3750 1.0866 -0.0005 0.034 Uiso 1 1 calc R . .
H1C H 0.2690 1.1226 0.1011 0.034 Uiso 1 1 calc R . .
C29 C 0.4349(2) 0.83878(19) 0.45591(16) 0.0326(4) Uani 1 1 d . . .
H29A H 0.4515 0.9026 0.4732 0.049 Uiso 1 1 calc R . .
H29B H 0.5187 0.7773 0.4516 0.049 Uiso 1 1 calc R . .
H29C H 0.3623 0.8019 0.5144 0.049 Uiso 1 1 calc R . .
C17 C 0.68992(18) 0.60413(18) 0.15044(16) 0.0300(4) Uani 1 1 d . . .
H17A H 0.7443 0.5218 0.1692 0.045 Uiso 1 1 calc R . .
H17B H 0.7410 0.6589 0.1502 0.045 Uiso 1 1 calc R . .
H17C H 0.6707 0.6291 0.0767 0.045 Uiso 1 1 calc R . .
C13 C 0.02160(18) 0.47468(17) 0.29969(17) 0.0299(4) Uani 1 1 d . . .
H13A H 0.0403 0.3863 0.3273 0.045 Uiso 1 1 calc R . .
H13B H -0.0690 0.5055 0.2816 0.045 Uiso 1 1 calc R . .
H13C H 0.0242 0.5036 0.3570 0.045 Uiso 1 1 calc R . .
C26 C -0.06670(19) 1.23329(16) 0.11954(16) 0.0286(4) Uani 1 1 d . . .
H26A H -0.1162 1.2877 0.1618 0.043 Uiso 1 1 calc R . .
H26B H -0.1182 1.2433 0.0657 0.043 Uiso 1 1 calc R . .
H26C H 0.0235 1.2525 0.0801 0.043 Uiso 1 1 calc R . .
C14 C 0.1283(2) 0.47572(18) 0.10441(18) 0.0336(4) Uani 1 1 d . . .
H14A H 0.1979 0.5053 0.0383 0.050 Uiso 1 1 calc R . .
H14B H 0.0381 0.5063 0.0856 0.050 Uiso 1 1 calc R . .
H14C H 0.1477 0.3873 0.1312 0.050 Uiso 1 1 calc R . .
C16 C 0.58293(19) 0.58050(18) 0.35027(16) 0.0303(4) Uani 1 1 d . . .
H16A H 0.4962 0.5844 0.4047 0.045 Uiso 1 1 calc R . .
H16B H 0.6310 0.6398 0.3455 0.045 Uiso 1 1 calc R . .
H16C H 0.6395 0.4995 0.3736 0.045 Uiso 1 1 calc R . .
C28 C 0.50045(19) 0.95624(19) 0.25319(17) 0.0346(5) Uani 1 1 d . . .
H28A H 0.5084 1.0245 0.2690 0.052 Uiso 1 1 calc R . .
H28B H 0.4742 0.9856 0.1815 0.052 Uiso 1 1 calc R . .
H28C H 0.5884 0.8994 0.2504 0.052 Uiso 1 1 calc R . .
N3 N -0.01826(14) 0.77599(13) 0.28023(12) 0.0225(3) Uani 1 1 d . . .
C30 C -0.06159(18) 0.82261(16) 0.17535(16) 0.0250(4) Uani 1 1 d . . .
H30A H -0.0892 0.7589 0.1658 0.038 Uiso 1 1 calc R . .
H30B H 0.0142 0.8496 0.1141 0.038 Uiso 1 1 calc R . .
H30C H -0.1390 0.8907 0.1755 0.038 Uiso 1 1 calc R . .
C31 C -0.12522(18) 0.73270(17) 0.37604(16) 0.0279(4) Uani 1 1 d . . .
H31A H -0.1992 0.8010 0.3848 0.042 Uiso 1 1 calc R . .
H31B H -0.0873 0.6933 0.4431 0.042 Uiso 1 1 calc R . .
H31C H -0.1610 0.6747 0.3647 0.042 Uiso 1 1 calc R . .

loop_
_atom_site_aniso_label
_atom_site_aniso_U_11
_atom_site_aniso_U_22
_atom_site_aniso_U_33
_atom_site_aniso_U_23
_atom_site_aniso_U_13
_atom_site_aniso_U_12
Cl1 0.0210(2) 0.0242(2) 0.0209(2) -0.00447(16) -0.00487(15) -0.00521(16)
Al1 0.0135(2) 0.0157(2) 0.0217(3) -0.00696(19) -0.00275(18) -0.00392(18)
N2 0.0144(6) 0.0153(6) 0.0198(7) -0.0065(5) -0.0047(5) -0.0031(5)
N1 0.0138(6) 0.0153(6) 0.0216(7) -0.0064(5) -0.0052(5) -0.0027(5)
C11 0.0194(8) 0.0184(8) 0.0213(8) -0.0077(7) -0.0036(6) -0.0039(6)
C4 0.0137(7) 0.0212(8) 0.0205(8) -0.0078(7) -0.0057(6) -0.0029(6)
C18 0.0178(8) 0.0153(7) 0.0194(8) -0.0055(6) -0.0026(6) -0.0059(6)
C3 0.0176(8) 0.0198(8) 0.0175(8) -0.0044(6) -0.0047(6) -0.0039(6)
C23 0.0175(8) 0.0176(8) 0.0206(8) -0.0042(6) -0.0027(6) -0.0078(6)
C6 0.0172(8) 0.0165(8) 0.0179(8) -0.0065(6) -0.0022(6) -0.0025(6)
C2 0.0134(7) 0.0176(8) 0.0209(8) -0.0033(6) -0.0068(6) -0.0043(6)
C12 0.0209(8) 0.0182(8) 0.0318(9) -0.0088(7) -0.0096(7) -0.0038(7)
C9 0.0277(9) 0.0164(8) 0.0286(9) -0.0061(7) -0.0077(7) 0.0008(7)
C7 0.0172(8) 0.0201(8) 0.0225(8) -0.0078(7) -0.0040(6) -0.0024(6)
C19 0.0182(8) 0.0162(8) 0.0233(8) -0.0050(6) -0.0038(6) -0.0059(6)
C22 0.0247(8) 0.0207(8) 0.0223(8) -0.0063(7) -0.0065(7) -0.0084(7)
C10 0.0259(9) 0.0180(8) 0.0270(9) -0.0079(7) -0.0054(7) -0.0054(7)
C21 0.0283(9) 0.0193(8) 0.0256(9) -0.0106(7) -0.0031(7) -0.0076(7)
C24 0.0177(8) 0.0188(8) 0.0275(9) -0.0090(7) -0.0073(7) -0.0016(6)
C27 0.0176(8) 0.0246(9) 0.0229(8) -0.0089(7) -0.0058(7) -0.0046(7)
C8 0.0196(8) 0.0233(9) 0.0291(9) -0.0073(7) -0.0092(7) 0.0002(7)
C20 0.0200(8) 0.0165(8) 0.0297(9) -0.0090(7) -0.0039(7) -0.0028(6)
C5 0.0251(9) 0.0233(9) 0.0228(9) -0.0101(7) -0.0050(7) -0.0010(7)
C15 0.0164(8) 0.0221(8) 0.0335(10) -0.0101(7) -0.0090(7) -0.0011(6)
C25 0.0179(8) 0.0263(9) 0.0378(10) -0.0132(8) -0.0075(7) -0.0021(7)
C1 0.0254(9) 0.0183(8) 0.0225(8) -0.0048(7) -0.0043(7) -0.0070(7)
C29 0.0291(10) 0.0389(11) 0.0306(10) -0.0147(9) -0.0131(8) 0.0029(8)
C17 0.0225(9) 0.0317(10) 0.0348(10) -0.0091(8) -0.0054(8) -0.0081(8)
C13 0.0217(9) 0.0248(9) 0.0429(11) -0.0103(8) -0.0063(8) -0.0065(7)
C26 0.0282(9) 0.0230(9) 0.0328(10) -0.0063(8) -0.0119(8) -0.0015(7)
C14 0.0395(11) 0.0287(10) 0.0425(11) -0.0139(9) -0.0198(9) -0.0067(8)
C16 0.0227(9) 0.0366(10) 0.0358(10) -0.0145(9) -0.0094(8) -0.0055(8)
C28 0.0194(9) 0.0425(12) 0.0378(11) -0.0088(9) -0.0033(8) -0.0101(8)
N3 0.0161(7) 0.0241(7) 0.0292(8) -0.0106(6) -0.0035(6) -0.0061(6)
C30 0.0200(8) 0.0234(9) 0.0407(10) -0.0161(8) -0.0170(8) 0.0013(7)
C31 0.0176(8) 0.0290(9) 0.0402(11) -0.0150(8) -0.0015(7) -0.0092(7)

loop_
_atom_type_symbol
_atom_type_description
_atom_type_scat_dispersion_real
_atom_type_scat_dispersion_imag
_atom_type_scat_source
C C 0.0033 0.0016 'International Tables Vol C Tables 4.2.6.8 and 6.1.1.4'
H H 0.0000 0.0000 'International Tables Vol C Tables 4.2.6.8 and 6.1.1.4'
N N 0.0061 0.0033 'International Tables Vol C Tables 4.2.6.8 and 6.1.1.4'
Al Al 0.0645 0.0514 'International Tables Vol C Tables 4.2.6.8 and 6.1.1.4'
Cl Cl 0.1484 0.1585 'International Tables Vol C Tables 4.2.6.8 and 6.1.1.4'

loop_
_geom_angle_atom_site_label_1
_geom_angle_atom_site_label_2
_geom_angle_atom_site_label_3
_geom_angle
_geom_angle_site_symmetry_1
_geom_angle_site_symmetry_3
_geom_angle_publ_flag
N3 Al1 N1 115.46(6) . . ?
N3 Al1 N2 111.19(6) . . ?
N1 Al1 N2 96.15(6) . . ?
N3 Al1 Cl1 110.59(5) . . ?
N1 Al1 Cl1 109.92(5) . . ?
N2 Al1 Cl1 112.88(5) . . ?
C2 N2 C18 120.71(13) . . ?
C2 N2 Al1 121.18(11) . . ?
C18 N2 Al1 117.71(10) . . ?
C4 N1 C6 117.83(13) . . ?
C4 N1 Al1 121.00(11) . . ?
C6 N1 Al1 121.17(10) . . ?
C10 C11 C6 118.41(15) . . ?
C10 C11 C12 119.03(15) . . ?
C6 C11 C12 122.56(14) . . ?
N1 C4 C3 122.66(14) . . ?
N1 C4 C5 119.97(14) . . ?
C3 C4 C5 117.36(15) . . ?
C23 C18 C19 121.38(15) . . ?
C23 C18 N2 118.31(14) . . ?
C19 C18 N2 120.24(14) . . ?
C4 C3 C2 127.19(15) . . ?
C22 C23 C18 117.96(15) . . ?
C22 C23 C27 120.36(15) . . ?
C18 C23 C27 121.64(14) . . ?
C11 C6 C7 121.10(15) . . ?
C11 C6 N1 120.55(14) . . ?
C7 C6 N1 118.35(14) . . ?
N2 C2 C3 122.78(14) . . ?
N2 C2 C1 121.25(14) . . ?
C3 C2 C1 115.96(14) . . ?
C11 C12 C14 111.72(14) . . ?
C11 C12 C13 110.05(15) . . ?
C14 C12 C13 110.56(15) . . ?
C10 C9 C8 119.71(16) . . ?
C8 C7 C6 118.18(15) . . ?
C8 C7 C15 119.00(15) . . ?
C6 C7 C15 122.82(15) . . ?
C20 C19 C18 117.91(15) . . ?
C20 C19 C24 118.69(15) . . ?
C18 C19 C24 123.40(15) . . ?
C21 C22 C23 121.69(16) . . ?
C9 C10 C11 121.11(16) . . ?
C20 C21 C22 119.41(16) . . ?
C19 C24 C26 111.58(14) . . ?
C19 C24 C25 110.93(14) . . ?
C26 C24 C25 109.62(14) . . ?
C23 C27 C29 113.28(14) . . ?
C23 C27 C28 110.22(14) . . ?
C29 C27 C28 110.34(15) . . ?
C9 C8 C7 121.50(16) . . ?
C21 C20 C19 121.60(16) . . ?
C7 C15 C16 110.97(15) . . ?
C7 C15 C17 111.77(14) . . ?
C16 C15 C17 110.05(15) . . ?
C30 N3 C31 113.00(14) . . ?
C30 N3 Al1 119.48(12) . . ?
C31 N3 Al1 127.18(12) . . ?

loop_
_geom_bond_atom_site_label_1
_geom_bond_atom_site_label_2
_geom_bond_distance
_geom_bond_site_symmetry_2
_geom_bond_publ_flag
Cl1 Al1 2.1339(7) . ?
Al1 N3 1.7882(15) . ?
Al1 N1 1.8912(14) . ?
Al1 N2 1.9054(14) . ?
N2 C2 1.332(2) . ?
N2 C18 1.454(2) . ?
N1 C4 1.339(2) . ?
N1 C6 1.453(2) . ?
C11 C10 1.396(2) . ?
C11 C6 1.403(2) . ?
C11 C12 1.520(2) . ?
C4 C3 1.398(2) . ?
C4 C5 1.508(2) . ?
C18 C23 1.407(2) . ?
C18 C19 1.408(2) . ?
C3 C2 1.404(2) . ?
C23 C22 1.388(2) . ?
C23 C27 1.522(2) . ?
C6 C7 1.406(2) . ?
C2 C1 1.510(2) . ?
C12 C14 1.527(3) . ?
C12 C13 1.533(3) . ?
C9 C10 1.380(2) . ?
C9 C8 1.384(3) . ?
C7 C8 1.389(2) . ?
C7 C15 1.525(2) . ?
C19 C20 1.392(2) . ?
C19 C24 1.521(2) . ?
C22 C21 1.384(2) . ?
C21 C20 1.382(3) . ?
C24 C26 1.533(2) . ?
C24 C25 1.537(2) . ?
C27 C29 1.524(2) . ?
C27 C28 1.531(2) . ?
C15 C16 1.525(3) . ?
C15 C17 1.533(2) . ?
N3 C30 1.454(2) . ?
N3 C31 1.458(2) . ?

loop_
_geom_torsion_atom_site_label_1
_geom_torsion_atom_site_label_2
_geom_torsion_atom_site_label_3
_geom_torsion_atom_site_label_4
_geom_torsion
_geom_torsion_site_symmetry_1
_geom_torsion_site_symmetry_2
_geom_torsion_site_symmetry_3
_geom_torsion_site_symmetry_4
_geom_torsion_publ_flag
N3 Al1 N2 C2 -92.95(13) . . . . ?
N1 Al1 N2 C2 27.42(13) . . . . ?
Cl1 Al1 N2 C2 142.10(11) . . . . ?
N3 Al1 N2 C18 79.83(12) . . . . ?
N1 Al1 N2 C18 -159.81(11) . . . . ?
Cl1 Al1 N2 C18 -45.13(12) . . . . ?
N3 Al1 N1 C4 87.34(13) . . . . ?
N2 Al1 N1 C4 -29.65(13) . . . . ?
Cl1 Al1 N1 C4 -146.72(11) . . . . ?
N3 Al1 N1 C6 -93.09(13) . . . . ?
N2 Al1 N1 C6 149.91(12) . . . . ?
Cl1 Al1 N1 C6 32.85(12) . . . . ?
C6 N1 C4 C3 -163.77(15) . . . . ?
Al1 N1 C4 C3 15.8(2) . . . . ?
C6 N1 C4 C5 14.8(2) . . . . ?
Al1 N1 C4 C5 -165.63(12) . . . . ?
C2 N2 C18 C23 -101.92(18) . . . . ?
Al1 N2 C18 C23 85.27(15) . . . . ?
C2 N2 C18 C19 81.14(19) . . . . ?
Al1 N2 C18 C19 -91.67(16) . . . . ?
N1 C4 C3 C2 10.6(3) . . . . ?
C5 C4 C3 C2 -168.03(16) . . . . ?
C19 C18 C23 C22 1.6(2) . . . . ?
N2 C18 C23 C22 -175.27(14) . . . . ?
C19 C18 C23 C27 -176.23(14) . . . . ?
N2 C18 C23 C27 6.9(2) . . . . ?
C10 C11 C6 C7 0.3(2) . . . . ?
C12 C11 C6 C7 179.71(15) . . . . ?
C10 C11 C6 N1 -178.37(14) . . . . ?
C12 C11 C6 N1 1.0(2) . . . . ?
C4 N1 C6 C11 -100.83(18) . . . . ?
Al1 N1 C6 C11 79.59(17) . . . . ?
C4 N1 C6 C7 80.45(19) . . . . ?
Al1 N1 C6 C7 -99.13(15) . . . . ?
C18 N2 C2 C3 176.29(14) . . . . ?
Al1 N2 C2 C3 -11.2(2) . . . . ?
C18 N2 C2 C1 -3.1(2) . . . . ?
Al1 N2 C2 C1 169.43(11) . . . . ?
C4 C3 C2 N2 -13.1(3) . . . . ?
C4 C3 C2 C1 166.34(15) . . . . ?
C10 C11 C12 C14 -58.6(2) . . . . ?
C6 C11 C12 C14 121.99(17) . . . . ?
C10 C11 C12 C13 64.6(2) . . . . ?
C6 C11 C12 C13 -114.78(17) . . . . ?
C11 C6 C7 C8 0.3(2) . . . . ?
N1 C6 C7 C8 179.05(14) . . . . ?
C11 C6 C7 C15 -178.74(15) . . . . ?
N1 C6 C7 C15 0.0(2) . . . . ?
C23 C18 C19 C20 -2.1(2) . . . . ?
N2 C18 C19 C20 174.72(14) . . . . ?
C23 C18 C19 C24 177.34(15) . . . . ?
N2 C18 C19 C24 -5.8(2) . . . . ?
C18 C23 C22 C21 0.4(2) . . . . ?
C27 C23 C22 C21 178.27(15) . . . . ?
C8 C9 C10 C11 0.1(3) . . . . ?
C6 C11 C10 C9 -0.5(3) . . . . ?
C12 C11 C10 C9 -179.95(16) . . . . ?
C23 C22 C21 C20 -1.8(3) . . . . ?
C20 C19 C24 C26 61.4(2) . . . . ?
C18 C19 C24 C26 -118.04(17) . . . . ?
C20 C19 C24 C25 -61.13(19) . . . . ?
C18 C19 C24 C25 119.41(17) . . . . ?
C22 C23 C27 C29 31.6(2) . . . . ?
C18 C23 C27 C29 -150.60(16) . . . . ?
C22 C23 C27 C28 -92.60(19) . . . . ?
C18 C23 C27 C28 85.21(19) . . . . ?
C10 C9 C8 C7 0.6(3) . . . . ?
C6 C7 C8 C9 -0.8(3) . . . . ?
C15 C7 C8 C9 178.31(16) . . . . ?
C22 C21 C20 C19 1.3(3) . . . . ?
C18 C19 C20 C21 0.6(2) . . . . ?
C24 C19 C20 C21 -178.86(16) . . . . ?
C8 C7 C15 C16 -58.8(2) . . . . ?
C6 C7 C15 C16 120.26(17) . . . . ?
C8 C7 C15 C17 64.4(2) . . . . ?
C6 C7 C15 C17 -116.49(18) . . . . ?
N1 Al1 N3 C30 -46.79(14) . . . . ?
N2 Al1 N3 C30 61.38(13) . . . . ?
Cl1 Al1 N3 C30 -172.39(11) . . . . ?
N1 Al1 N3 C31 126.03(14) . . . . ?
N2 Al1 N3 C31 -125.80(14) . . . . ?
Cl1 Al1 N3 C31 0.44(15) . . . . ?
